data_7029801
loop_
_publ_author_name
'Zhang, Lei'
'Kuang, Xiaofei'
'Wu, Xiaoyuan'
'Yang, Wenbin'
'Lu, Canzhong'

_publ_section_title
;
 Supramolecular interactions induced hinge-like motion of a metal-organic
 framework accompanied by anisotropic thermal expansion.
;
_journal_issue 19
_journal_name_full 'Dalton transactions (Cambridge, England : 2003)'
_journal_page_first 7146
_journal_page_last 7152
_journal_paper_doi 10.1039/c3dt53580k
_journal_volume 43
_journal_year 2014
_chemical_formula_sum 'C72 H48 Ag4 Mo8 N24 O26'
_chemical_formula_weight 2864.34
_chemical_name_systematic
; 
 ? 
;
_space_group_IT_number 15
_symmetry_cell_setting monoclinic
_symmetry_space_group_name_Hall '-C 2yc'
_symmetry_space_group_name_H-M 'C 1 2/c 1'
_atom_sites_solution_hydrogens geom
_atom_sites_solution_primary direct
_atom_sites_solution_secondary difmap
_audit_creation_method SHELXL-97
_cell_angle_alpha 90.00
_cell_angle_beta 115.225(5)
_cell_angle_gamma 90.00
_cell_formula_units_Z 4
_cell_length_a 21.9416(8)
_cell_length_b 16.7734(6)
_cell_length_c 25.5513(14)
_cell_measurement_reflns_used 12663
_cell_measurement_temperature 470.00(10)
_cell_measurement_theta_max 28.5760
_cell_measurement_theta_min 3.3190
_cell_volume 8507.0(7)
_computing_structure_refinement 'SHELXL-97 (Sheldrick, 1997)'
_computing_structure_solution 'SHELXS-97 (Sheldrick, 1990)'
_diffrn_ambient_temperature 470.00(10)
_diffrn_detector_area_resol_mean 10.3503
_diffrn_measured_fraction_theta_full 0.971
_diffrn_measured_fraction_theta_max 0.971
_diffrn_measurement_device_type 'SuperNova, Dual, Cu at zero, Atlas'
_diffrn_measurement_method '\w scans'
_diffrn_radiation_monochromator mirror
_diffrn_radiation_source 'SuperNova (Mo) X-ray Source'
_diffrn_radiation_type MoK\a
_diffrn_radiation_wavelength 0.71073
_diffrn_reflns_av_R_equivalents 0.0302
_diffrn_reflns_av_sigmaI/netI 0.0337
_diffrn_reflns_limit_h_max 21
_diffrn_reflns_limit_h_min -26
_diffrn_reflns_limit_k_max 19
_diffrn_reflns_limit_k_min -18
_diffrn_reflns_limit_l_max 30
_diffrn_reflns_limit_l_min -20
_diffrn_reflns_number 19658
_diffrn_reflns_theta_full 25.00
_diffrn_reflns_theta_max 25.00
_diffrn_reflns_theta_min 3.06
_exptl_absorpt_coefficient_mu 2.126
_exptl_absorpt_correction_T_max 1.00000
_exptl_absorpt_correction_T_min 0.56517
_exptl_absorpt_correction_type multi-scan
_exptl_crystal_colour brown
_exptl_crystal_density_diffrn 2.236
_exptl_crystal_density_method 'not measured'
_exptl_crystal_description block-like
_exptl_crystal_F_000 5520
_exptl_crystal_size_max 0.34
_exptl_crystal_size_mid 0.10
_exptl_crystal_size_min 0.06
_refine_diff_density_max 2.012
_refine_diff_density_min -0.979
_refine_diff_density_rms 0.147
_refine_ls_extinction_method none
_refine_ls_goodness_of_fit_ref 1.072
_refine_ls_hydrogen_treatment constr
_refine_ls_matrix_type full
_refine_ls_number_parameters 605
_refine_ls_number_reflns 7294
_refine_ls_number_restraints 0
_refine_ls_restrained_S_all 1.072
_refine_ls_R_factor_all 0.0644
_refine_ls_R_factor_gt 0.0509
_refine_ls_shift/su_max 0.001
_refine_ls_shift/su_mean 0.000
_refine_ls_structure_factor_coef Fsqd
_refine_ls_weighting_details 'calc w=1/[\s^2^(Fo^2^)+(0.0852P)^2^+56.3145P] where P=(Fo^2^+2Fc^2^)/3'
_refine_ls_weighting_scheme calc
_refine_ls_wR_factor_gt 0.1459
_refine_ls_wR_factor_ref 0.1587
_reflns_number_gt 5822
_reflns_number_total 7294
_reflns_threshold_expression >2sigma(I)
_cod_data_source_file c3dt53580k2.cif
_cod_data_source_block A_470K
_cod_depositor_comments
;Adding full bibliography for
 ./tmp-cod-update-bibliographies-12899/cifs/7029801.cif.
;
_cod_original_cell_volume 8507.0(6)
_cod_original_sg_symbol_H-M C2/c
_cod_database_code 7029801

loop_
_symmetry_equiv_pos_as_xyz
'x, y, z'
'-x, y, -z+1/2'
'x+1/2, y+1/2, z'
'-x+1/2, y+1/2, -z+1/2'
'-x, -y, -z'
'x, -y, z-1/2'
'-x+1/2, -y+1/2, -z'
'x+1/2, -y+1/2, z-1/2'

loop_
_atom_site_label
_atom_site_type_symbol
_atom_site_fract_x
_atom_site_fract_y
_atom_site_fract_z
_atom_site_U_iso_or_equiv
_atom_site_adp_type
_atom_site_occupancy
_atom_site_symmetry_multiplicity
_atom_site_calc_flag
_atom_site_refinement_flags
Ag1 Ag -0.65574(3) 0.04241(5) -0.63278(3) 0.0620(2) Uani 1 1 d .
Ag2 Ag -0.17856(4) 0.24466(5) -0.13319(3) 0.0711(3) Uani 1 1 d .
C7 C 0.0971(3) 0.0292(4) -0.0006(3) 0.0358(15) Uani 1 1 d .
C9 C -0.3762(3) 0.2438(4) -0.4993(3) 0.0348(15) Uani 1 1 d .
C15 C -0.4672(4) 0.1896(5) -0.5903(3) 0.0494(19) Uani 1 1 d .
H15A H -0.4457 0.2104 -0.6117 0.059 Uiso 1 1 calc R
C18 C -0.4401(3) 0.1995(4) -0.5319(3) 0.0386(16) Uani 1 1 d .
C20 C 0.0032(3) 0.1153(5) -0.0053(3) 0.0414(16) Uani 1 1 d .
H20A H 0.0227 0.1162 0.0350 0.050 Uiso 1 1 calc R
C21 C 0.1812(3) -0.0522(4) 0.0055(3) 0.0365(15) Uani 1 1 d .
C22 C 0.2200(4) -0.1514(5) -0.1086(3) 0.0441(17) Uani 1 1 d .
H22A H 0.2004 -0.1555 -0.1487 0.053 Uiso 1 1 calc R
C23 C -0.2024(3) 0.4165(4) -0.4956(3) 0.0430(17) Uani 1 1 d .
H23A H -0.1805 0.4132 -0.4555 0.052 Uiso 1 1 calc R
C24 C 0.0329(3) 0.0735(4) -0.0348(3) 0.0357(15) Uani 1 1 d .
C25 C -0.0563(4) 0.1557(5) -0.0367(3) 0.0467(18) Uani 1 1 d .
H25A H -0.0760 0.1836 -0.0164 0.056 Uiso 1 1 calc R
C27 C -0.2906(3) 0.2746(4) -0.4140(3) 0.0377(15) Uani 1 1 d .
C28 C 0.2763(4) -0.1380(5) 0.0083(3) 0.0486(18) Uani 1 1 d .
H28A H 0.2968 -0.1347 0.0485 0.058 Uiso 1 1 calc R
C29 C -0.2642(4) 0.4349(5) -0.6121(3) 0.0494(19) Uani 1 1 d .
H29A H -0.2858 0.4417 -0.6519 0.059 Uiso 1 1 calc R
C32 C -0.2576(4) 0.2637(5) -0.3503(3) 0.0425(17) Uani 1 1 d .
C34 C 0.1783(4) 0.0435(6) 0.1793(4) 0.061(2) Uani 1 1 d .
H34A H 0.1342 0.0612 0.1591 0.073 Uiso 1 1 calc R
C36 C -0.4748(4) 0.1657(5) -0.5024(3) 0.050(2) Uani 1 1 d .
H36A H -0.4581 0.1703 -0.4625 0.060 Uiso 1 1 calc R
C37 C 0.2139(3) -0.1014(4) -0.0241(3) 0.0382(16) Uani 1 1 d .
C38 C 0.2116(4) 0.0080(5) 0.1506(3) 0.0452(18) Uani 1 1 d .
C39 C 0.1794(3) -0.0015(4) 0.0865(3) 0.0403(16) Uani 1 1 d .
C41 C -0.2958(4) 0.3896(5) -0.5858(3) 0.0465(18) Uani 1 1 d .
H41A H -0.3378 0.3670 -0.6078 0.056 Uiso 1 1 calc R
C43 C -0.2950(3) 0.3279(4) -0.4964(3) 0.0371(16) Uani 1 1 d .
C44 C -0.2646(4) 0.3782(4) -0.5268(3) 0.0406(16) Uani 1 1 d .
C45 C -0.5328(4) 0.1263(6) -0.5330(4) 0.057(2) Uani 1 1 d .
H45A H -0.5547 0.1035 -0.5125 0.068 Uiso 1 1 calc R
C46 C 0.3067(4) -0.1795(5) -0.0216(4) 0.054(2) Uani 1 1 d .
H46A H 0.3482 -0.2036 -0.0003 0.064 Uiso 1 1 calc R
C47 C -0.1751(4) 0.4590(5) -0.5267(3) 0.0453(18) Uani 1 1 d .
H47A H -0.1330 0.4820 -0.5062 0.054 Uiso 1 1 calc R
C48 C 0.1860(3) -0.1091(5) -0.0826(3) 0.0430(17) Uani 1 1 d .
H48A H 0.1444 -0.0861 -0.1050 0.052 Uiso 1 1 calc R
C49 C 0.0012(4) 0.0739(5) -0.0939(3) 0.0505(19) Uani 1 1 d .
H49A H 0.0188 0.0446 -0.1151 0.061 Uiso 1 1 calc R
C50 C -0.5273(4) 0.1482(6) -0.6175(3) 0.054(2) Uani 1 1 d .
H50A H -0.5450 0.1416 -0.6574 0.065 Uiso 1 1 calc R
C51 C 0.2110(4) 0.0526(7) 0.2387(4) 0.067(3) Uani 1 1 d .
H51A H 0.1879 0.0766 0.2578 0.081 Uiso 1 1 calc R
C53 C 0.3050(4) -0.0057(6) 0.2411(4) 0.064(2) Uani 1 1 d .
H53A H 0.3489 -0.0236 0.2623 0.077 Uiso 1 1 calc R
C54 C -0.0564(4) 0.1172(6) -0.1219(3) 0.057(2) Uani 1 1 d .
H54A H -0.0754 0.1192 -0.1621 0.068 Uiso 1 1 calc R
C56 C 0.2772(4) -0.0169(5) 0.1821(4) 0.057(2) Uani 1 1 d .
H56A H 0.3017 -0.0403 0.1641 0.068 Uiso 1 1 calc R
C57 C -0.1735(5) 0.2932(7) -0.2577(4) 0.072(3) Uani 1 1 d .
H57A H -0.1347 0.3216 -0.2352 0.087 Uiso 1 1 calc R
C58 C -0.2549(5) 0.2056(6) -0.2645(4) 0.068(3) Uani 1 1 d .
H58A H -0.2728 0.1697 -0.2471 0.081 Uiso 1 1 calc R
C59 C -0.1986(4) 0.3022(6) -0.3165(4) 0.061(2) Uani 1 1 d .
H59A H -0.1764 0.3335 -0.3330 0.073 Uiso 1 1 calc R
C60 C -0.2856(5) 0.2134(6) -0.3233(4) 0.061(2) Uani 1 1 d .
H60A H -0.3248 0.1853 -0.3451 0.073 Uiso 1 1 calc R
N1 N -0.5607(3) 0.1177(4) -0.5897(3) 0.0505(16) Uani 1 1 d .
N2 N -0.2044(3) 0.4694(4) -0.5833(3) 0.0460(15) Uani 1 1 d .
N3 N -0.1997(4) 0.2475(5) -0.2304(3) 0.0616(19) Uani 1 1 d .
N4 N -0.3518(3) 0.2893(4) -0.5288(3) 0.0421(14) Uani 1 1 d .
N5 N -0.2624(3) 0.3228(4) -0.4384(3) 0.0423(14) Uani 1 1 d .
N6 N -0.3477(3) 0.2340(4) -0.4423(3) 0.0447(15) Uani 1 1 d .
N7 N -0.0869(3) 0.1568(4) -0.0943(3) 0.0501(16) Uani 1 1 d .
N8 N 0.2797(3) -0.1866(4) -0.0787(3) 0.0470(15) Uani 1 1 d .
N9 N 0.2745(4) 0.0282(5) 0.2700(3) 0.0605(19) Uani 1 1 d .
N10 N 0.1251(3) -0.0122(4) -0.0280(3) 0.0389(13) Uani 1 1 d .
N11 N 0.2103(3) -0.0488(4) 0.0631(3) 0.0449(15) Uani 1 1 d .
N12 N 0.1225(3) 0.0378(4) 0.0569(3) 0.0431(14) Uani 1 1 d .
Mo1 Mo -0.5000 0.03218(7) -0.7500 0.0644(3) Uani 1 2 d S
Mo2 Mo -0.50144(3) -0.09041(4) -0.63911(3) 0.04120(19) Uani 1 1 d .
Mo3 Mo -0.50815(3) -0.28975(4) -0.64243(3) 0.04347(19) Uani 1 1 d .
Mo4 Mo -0.5000 -0.40459(8) -0.7500 0.0620(3) Uani 1 2 d S
Mo5 Mo -0.59257(3) -0.19270(4) -0.79014(3) 0.04017(19) Uani 1 1 d .
O1 O -0.4365(8) 0.0935(8) -0.7085(8) 0.208(8) Uani 1 1 d .
O2 O -0.5340(4) -0.0163(4) -0.7054(3) 0.0741(18) Uani 1 1 d .
O3 O -0.4466(4) -0.0311(5) -0.5858(3) 0.099(3) Uani 1 1 d .
O4 O -0.5721(4) -0.0811(5) -0.6302(3) 0.089(2) Uani 1 1 d .
O5 O -0.4671(3) -0.1897(4) -0.6063(3) 0.0709(18) Uani 1 1 d .
O6 O -0.5527(4) -0.1868(4) -0.7145(3) 0.079(2) Uani 1 1 d .
O7 O -0.5761(4) -0.1049(4) -0.8228(3) 0.084(2) Uani 1 1 d .
O8 O -0.6767(3) -0.1964(4) -0.8181(4) 0.080(2) Uani 1 1 d .
O9 O -0.4559(4) -0.3490(6) -0.5913(4) 0.106(3) Uani 1 1 d .
O10 O -0.5776(4) -0.2879(6) -0.6289(4) 0.096(2) Uani 1 1 d .
O11 O -0.5465(4) -0.3566(5) -0.7108(3) 0.083(2) Uani 1 1 d .
O12 O -0.5657(3) -0.2802(4) -0.8159(3) 0.0736(18) Uani 1 1 d .
O13 O -0.4414(5) -0.4638(6) -0.7019(4) 0.116(3) Uani 1 1 d .

loop_
_atom_site_aniso_label
_atom_site_aniso_U_11
_atom_site_aniso_U_22
_atom_site_aniso_U_33
_atom_site_aniso_U_23
_atom_site_aniso_U_13
_atom_site_aniso_U_12
Ag1 0.0509(4) 0.0858(5) 0.0449(4) -0.0069(3) 0.0161(3) -0.0245(3)
Ag2 0.0701(5) 0.0966(6) 0.0432(4) -0.0018(4) 0.0209(3) 0.0339(4)
C7 0.034(3) 0.037(4) 0.038(4) 0.001(3) 0.016(3) -0.001(3)
C9 0.030(3) 0.042(4) 0.032(4) 0.004(3) 0.012(3) 0.002(3)
C15 0.046(4) 0.063(5) 0.039(4) 0.002(4) 0.018(4) -0.010(4)
C18 0.039(4) 0.041(4) 0.036(4) 0.000(3) 0.016(3) -0.002(3)
C20 0.036(4) 0.058(5) 0.027(3) -0.001(3) 0.011(3) 0.007(3)
C21 0.032(4) 0.039(4) 0.036(4) 0.003(3) 0.013(3) 0.001(3)
C22 0.045(4) 0.044(4) 0.042(4) -0.009(3) 0.018(3) -0.001(3)
C23 0.034(4) 0.046(4) 0.046(4) -0.003(3) 0.015(3) -0.003(3)
C24 0.033(4) 0.037(4) 0.036(4) -0.003(3) 0.013(3) -0.001(3)
C25 0.046(4) 0.049(5) 0.047(5) 0.002(4) 0.022(4) 0.008(3)
C27 0.035(4) 0.044(4) 0.033(4) -0.004(3) 0.014(3) -0.006(3)
C28 0.054(4) 0.049(5) 0.041(4) -0.001(3) 0.018(4) 0.011(4)
C29 0.054(5) 0.057(5) 0.039(4) -0.002(4) 0.022(4) -0.012(4)
C32 0.046(4) 0.047(4) 0.034(4) -0.001(3) 0.018(3) -0.004(3)
C34 0.044(5) 0.090(7) 0.042(5) -0.010(4) 0.012(4) 0.010(4)
C36 0.044(4) 0.074(6) 0.030(4) 0.002(4) 0.015(3) -0.021(4)
C37 0.034(4) 0.035(4) 0.044(4) -0.002(3) 0.016(3) -0.001(3)
C38 0.045(4) 0.053(5) 0.033(4) -0.002(3) 0.013(3) 0.009(3)
C39 0.038(4) 0.046(4) 0.032(4) -0.005(3) 0.010(3) -0.001(3)
C41 0.046(4) 0.048(5) 0.041(4) -0.001(3) 0.014(4) -0.009(3)
C43 0.031(4) 0.034(4) 0.047(4) -0.003(3) 0.017(3) 0.002(3)
C44 0.043(4) 0.039(4) 0.043(4) -0.001(3) 0.022(3) -0.001(3)
C45 0.056(5) 0.078(6) 0.044(5) -0.004(4) 0.028(4) -0.026(4)
C46 0.040(4) 0.066(6) 0.052(5) 0.000(4) 0.018(4) 0.019(4)
C47 0.040(4) 0.047(4) 0.047(4) 0.001(4) 0.017(4) -0.009(3)
C48 0.033(4) 0.049(4) 0.043(4) -0.004(3) 0.012(3) -0.001(3)
C49 0.044(4) 0.063(5) 0.040(4) -0.008(4) 0.014(4) 0.008(4)
C50 0.042(4) 0.082(6) 0.036(4) -0.004(4) 0.015(4) -0.009(4)
C51 0.051(5) 0.107(8) 0.035(4) -0.017(5) 0.010(4) 0.002(5)
C53 0.050(5) 0.082(7) 0.042(5) -0.009(4) 0.003(4) 0.011(4)
C54 0.045(5) 0.085(6) 0.033(4) -0.003(4) 0.009(4) 0.016(4)
C56 0.041(4) 0.071(6) 0.046(5) 0.000(4) 0.008(4) 0.018(4)
C57 0.065(6) 0.098(8) 0.041(5) -0.001(5) 0.010(4) -0.030(5)
C58 0.073(6) 0.088(7) 0.043(5) 0.006(5) 0.026(5) -0.016(5)
C59 0.055(5) 0.076(6) 0.045(5) 0.000(4) 0.015(4) -0.024(4)
C60 0.057(5) 0.081(6) 0.044(5) -0.006(4) 0.020(4) -0.026(5)
N1 0.036(3) 0.065(4) 0.042(4) -0.007(3) 0.009(3) -0.013(3)
N2 0.048(4) 0.046(4) 0.046(4) 0.000(3) 0.021(3) -0.005(3)
N3 0.063(5) 0.078(5) 0.038(4) 0.001(4) 0.017(4) -0.001(4)
N4 0.041(3) 0.046(4) 0.036(3) 0.002(3) 0.014(3) 0.001(3)
N5 0.039(3) 0.044(4) 0.041(3) 0.000(3) 0.014(3) -0.009(3)
N6 0.043(3) 0.055(4) 0.037(3) -0.005(3) 0.018(3) -0.009(3)
N7 0.044(4) 0.057(4) 0.043(4) 0.007(3) 0.012(3) 0.011(3)
N8 0.046(4) 0.052(4) 0.045(4) -0.011(3) 0.021(3) 0.004(3)
N9 0.057(4) 0.077(5) 0.034(4) -0.006(3) 0.006(3) -0.002(4)
N10 0.037(3) 0.040(3) 0.037(3) -0.001(3) 0.013(3) 0.002(2)
N11 0.042(3) 0.055(4) 0.036(3) -0.003(3) 0.015(3) 0.010(3)
N12 0.035(3) 0.054(4) 0.035(3) -0.008(3) 0.009(3) 0.007(3)
Mo1 0.0726(7) 0.0669(7) 0.0757(8) 0.000 0.0528(7) 0.000
Mo2 0.0444(4) 0.0478(4) 0.0306(3) -0.0022(3) 0.0152(3) 0.0000(3)
Mo3 0.0524(4) 0.0449(4) 0.0381(4) 0.0078(3) 0.0241(3) 0.0004(3)
Mo4 0.0612(7) 0.0820(8) 0.0415(6) 0.000 0.0206(5) 0.000
Mo5 0.0345(4) 0.0427(4) 0.0391(4) -0.0048(3) 0.0116(3) -0.0001(2)
O1 0.227(13) 0.135(10) 0.34(2) -0.109(12) 0.190(15) -0.123(10)
O2 0.095(5) 0.063(4) 0.065(4) 0.005(3) 0.036(4) 0.004(3)
O3 0.080(5) 0.131(7) 0.070(5) -0.035(5) 0.018(4) -0.017(5)
O4 0.078(5) 0.121(7) 0.075(5) 0.004(4) 0.039(4) 0.026(4)
O5 0.075(4) 0.079(5) 0.058(4) 0.001(3) 0.027(4) 0.007(3)
O6 0.111(6) 0.064(4) 0.051(4) -0.004(3) 0.024(4) -0.003(4)
O7 0.093(5) 0.080(5) 0.094(5) 0.018(4) 0.053(5) 0.028(4)
O8 0.041(3) 0.082(5) 0.107(6) -0.032(4) 0.023(4) -0.003(3)
O9 0.103(6) 0.153(8) 0.082(5) 0.053(5) 0.058(5) 0.060(6)
O10 0.079(5) 0.122(7) 0.100(6) 0.002(5) 0.051(5) -0.011(4)
O11 0.095(5) 0.084(5) 0.079(5) -0.002(4) 0.045(4) -0.017(4)
O12 0.082(4) 0.068(4) 0.089(5) -0.008(4) 0.055(4) -0.007(3)
O13 0.124(7) 0.101(7) 0.101(7) 0.014(5) 0.029(6) 0.002(5)

loop_
_atom_type_symbol
_atom_type_description
_atom_type_scat_dispersion_real
_atom_type_scat_dispersion_imag
_atom_type_scat_source
C C 0.0033 0.0016 'International Tables Vol C Tables 4.2.6.8 and 6.1.1.4'
H H 0.0000 0.0000 'International Tables Vol C Tables 4.2.6.8 and 6.1.1.4'
N N 0.0061 0.0033 'International Tables Vol C Tables 4.2.6.8 and 6.1.1.4'
O O 0.0106 0.0060 'International Tables Vol C Tables 4.2.6.8 and 6.1.1.4'
Mo Mo -1.6832 0.6857 'International Tables Vol C Tables 4.2.6.8 and 6.1.1.4'
Ag Ag -0.8971 1.1015 'International Tables Vol C Tables 4.2.6.8 and 6.1.1.4'

loop_
_geom_angle_atom_site_label_1
_geom_angle_atom_site_label_2
_geom_angle_atom_site_label_3
_geom_angle
_geom_angle_site_symmetry_1
_geom_angle_site_symmetry_3
N1 Ag1 N9 128.8(3) . 1_454
N1 Ag1 N2 124.6(2) . 3_445
N9 Ag1 N2 106.5(3) 1_454 3_445
N8 Ag2 N3 133.9(3) 3_455 .
N8 Ag2 N7 123.7(2) 3_455 .
N3 Ag2 N7 102.1(3) . .
N10 C7 N12 125.0(6) . .
N10 C7 C24 119.3(6) . .
N12 C7 C24 115.7(6) . .
N6 C9 N4 125.2(6) . .
N6 C9 C18 116.3(6) . .
N4 C9 C18 118.6(6) . .
C18 C15 C50 119.2(7) . .
C15 C18 C36 117.2(7) . .
C15 C18 C9 122.7(6) . .
C36 C18 C9 120.1(6) . .
C24 C20 C25 118.7(7) . .
N11 C21 N10 124.2(6) . .
N11 C21 C37 118.3(6) . .
N10 C21 C37 117.4(6) . .
N8 C22 C48 123.2(7) . .
C47 C23 C44 117.6(7) . .
C49 C24 C20 117.6(7) . .
C49 C24 C7 123.7(6) . .
C20 C24 C7 118.6(6) . .
N7 C25 C20 123.7(7) . .
N5 C27 N6 125.1(6) . .
N5 C27 C32 118.9(6) . .
N6 C27 C32 116.0(6) . .
C46 C28 C37 117.9(7) . .
N2 C29 C41 123.5(7) . .
C59 C32 C60 118.2(7) . .
C59 C32 C27 121.4(7) . .
C60 C32 C27 120.4(7) . .
C38 C34 C51 119.3(8) . .
C45 C36 C18 118.9(7) . .
C48 C37 C28 118.5(7) . .
C48 C37 C21 121.4(6) . .
C28 C37 C21 120.0(6) . .
C34 C38 C56 118.6(7) . .
C34 C38 C39 121.6(7) . .
C56 C38 C39 119.7(7) . .
N12 C39 N11 125.0(6) . .
N12 C39 C38 117.5(6) . .
N11 C39 C38 117.5(6) . .
C29 C41 C44 119.3(7) . .
N4 C43 N5 124.9(6) . .
N4 C43 C44 117.4(7) . .
N5 C43 C44 117.7(6) . .
C41 C44 C23 117.8(7) . .
C41 C44 C43 121.8(7) . .
C23 C44 C43 120.4(7) . .
N1 C45 C36 124.8(7) . .
N8 C46 C28 123.6(7) . .
N2 C47 C23 124.8(7) . .
C37 C48 C22 119.5(7) . .
C54 C49 C24 120.2(7) . .
N1 C50 C15 123.5(7) . .
N9 C51 C34 122.7(8) . .
N9 C53 C56 125.3(8) . .
N7 C54 C49 123.2(7) . .
C38 C56 C53 117.6(8) . .
N3 C57 C59 125.5(8) . .
N3 C58 C60 123.1(9) . .
C32 C59 C57 117.9(8) . .
C58 C60 C32 119.3(8) . .
C45 N1 C50 116.3(6) . .
C45 N1 Ag1 119.4(5) . .
C50 N1 Ag1 123.9(5) . .
C47 N2 C29 116.9(7) . .
C47 N2 Ag1 123.0(5) . 3
C29 N2 Ag1 120.1(5) . 3
C57 N3 C58 115.8(7) . .
C57 N3 Ag2 129.9(6) . .
C58 N3 Ag2 113.2(6) . .
C9 N4 C43 114.8(6) . .
C27 N5 C43 114.9(6) . .
C9 N6 C27 115.2(6) . .
C25 N7 C54 116.5(6) . .
C25 N7 Ag2 114.5(5) . .
C54 N7 Ag2 128.3(5) . .
C46 N8 C22 117.3(6) . .
C46 N8 Ag2 127.6(5) . 3_545
C22 N8 Ag2 115.1(5) . 3_545
C53 N9 C51 116.4(7) . .
C53 N9 Ag1 112.7(5) . 1_656
C51 N9 Ag1 130.8(6) . 1_656
C7 N10 C21 115.8(6) . .
C21 N11 C39 115.0(6) . .
C39 N12 C7 114.9(6) . .
O1 Mo1 O1 105.1(12) . 2_453
O1 Mo1 O2 109.3(6) . .
O1 Mo1 O2 102.6(5) 2_453 .
O1 Mo1 O2 102.6(5) . 2_453
O1 Mo1 O2 109.3(6) 2_453 2_453
O2 Mo1 O2 126.3(4) . 2_453
O4 Mo2 O3 102.6(4) . .
O4 Mo2 O5 104.1(4) . .
O3 Mo2 O5 98.6(4) . .
O4 Mo2 O2 92.3(3) . .
O3 Mo2 O2 101.1(4) . .
O5 Mo2 O2 150.9(3) . .
O4 Mo2 O7 164.6(3) . 2_453
O3 Mo2 O7 90.2(3) . 2_453
O5 Mo2 O7 82.3(3) . 2_453
O2 Mo2 O7 76.5(3) . 2_453
O4 Mo2 O6 91.6(4) . .
O3 Mo2 O6 165.3(4) . .
O5 Mo2 O6 73.8(3) . .
O2 Mo2 O6 82.0(3) . .
O7 Mo2 O6 76.6(3) 2_453 .
O9 Mo3 O10 103.4(4) . .
O9 Mo3 O5 96.8(4) . .
O10 Mo3 O5 99.3(4) . .
O9 Mo3 O11 104.7(4) . .
O10 Mo3 O11 96.4(4) . .
O5 Mo3 O11 149.6(3) . .
O9 Mo3 O12 91.1(3) . 2_453
O10 Mo3 O12 164.8(4) . 2_453
O5 Mo3 O12 83.3(3) . 2_453
O11 Mo3 O12 75.1(3) . 2_453
O9 Mo3 O6 162.6(4) . .
O10 Mo3 O6 92.0(4) . .
O5 Mo3 O6 72.4(3) . .
O11 Mo3 O6 81.2(3) . .
O12 Mo3 O6 74.4(3) 2_453 .
O13 Mo4 O13 107.3(7) 2_453 .
O13 Mo4 O11 106.4(4) 2_453 2_453
O13 Mo4 O11 102.9(4) . 2_453
O13 Mo4 O11 102.9(4) 2_453 .
O13 Mo4 O11 106.4(4) . .
O11 Mo4 O11 129.5(4) 2_453 .
O8 Mo5 O6 114.5(4) . .
O8 Mo5 O7 103.6(4) . .
O6 Mo5 O7 111.1(4) . .
O8 Mo5 O12 106.6(3) . .
O6 Mo5 O12 111.1(3) . .
O7 Mo5 O12 109.5(3) . .
Mo1 O2 Mo2 137.1(4) . .
Mo2 O5 Mo3 122.6(4) . .
Mo5 O6 Mo2 140.1(4) . .
Mo5 O6 Mo3 130.7(3) . .
Mo2 O6 Mo3 88.3(2) . .
Mo5 O7 Mo2 127.7(3) . 2_453
Mo4 O11 Mo3 126.8(4) . .
Mo5 O12 Mo3 129.1(3) . 2_453

loop_
_geom_bond_atom_site_label_1
_geom_bond_atom_site_label_2
_geom_bond_distance
_geom_bond_site_symmetry_2
Ag1 N1 2.280(6) .
Ag1 N9 2.308(7) 1_454
Ag1 N2 2.322(6) 3_445
Ag2 N8 2.279(6) 3_455
Ag2 N3 2.326(7) .
Ag2 N7 2.345(6) .
C7 N10 1.310(9) .
C7 N12 1.339(9) .
C7 C24 1.501(9) .
C9 N6 1.327(9) .
C9 N4 1.335(9) .
C9 C18 1.489(10) .
C15 C18 1.362(11) .
C15 C50 1.385(11) .
C18 C36 1.397(10) .
C20 C24 1.380(10) .
C20 C25 1.384(10) .
C21 N11 1.332(9) .
C21 N10 1.340(9) .
C21 C37 1.496(10) .
C22 N8 1.340(10) .
C22 C48 1.387(10) .
C23 C47 1.379(10) .
C23 C44 1.409(10) .
C24 C49 1.367(10) .
C25 N7 1.333(10) .
C27 N5 1.325(9) .
C27 N6 1.335(9) .
C27 C32 1.485(10) .
C28 C46 1.397(11) .
C28 C37 1.404(10) .
C29 N2 1.333(10) .
C29 C41 1.379(11) .
C32 C59 1.373(11) .
C32 C60 1.388(11) .
C34 C38 1.373(11) .
C34 C51 1.384(11) .
C36 C45 1.348(11) .
C37 C48 1.357(10) .
C38 C56 1.380(11) .
C38 C39 1.491(10) .
C39 N12 1.326(9) .
C39 N11 1.338(9) .
C41 C44 1.378(11) .
C43 N4 1.333(9) .
C43 N5 1.345(10) .
C43 C44 1.485(10) .
C45 N1 1.320(10) .
C46 N8 1.325(10) .
C47 N2 1.320(10) .
C49 C54 1.366(11) .
C50 N1 1.321(10) .
C51 N9 1.342(11) .
C53 N9 1.318(11) .
C53 C56 1.377(12) .
C54 N7 1.337(10) .
C57 N3 1.323(12) .
C57 C59 1.369(12) .
C58 N3 1.349(12) .
C58 C60 1.367(12) .
N2 Ag1 2.322(6) 3
N8 Ag2 2.279(6) 3_545
N9 Ag1 2.308(7) 1_656
Mo1 O1 1.692(12) .
Mo1 O1 1.692(11) 2_453
Mo1 O2 1.800(7) .
Mo1 O2 1.800(7) 2_453
Mo2 O4 1.667(7) .
Mo2 O3 1.702(7) .
Mo2 O5 1.872(7) .
Mo2 O2 1.973(7) .
Mo2 O7 2.304(7) 2_453
Mo2 O6 2.395(7) .
Mo3 O9 1.653(7) .
Mo3 O10 1.699(7) .
Mo3 O5 1.942(7) .
Mo3 O11 1.940(8) .
Mo3 O12 2.293(6) 2_453
Mo3 O6 2.407(7) .
Mo4 O13 1.674(9) 2_453
Mo4 O13 1.674(9) .
Mo4 O11 1.889(8) 2_453
Mo4 O11 1.889(8) .
Mo5 O8 1.672(6) .
Mo5 O6 1.753(7) .
Mo5 O7 1.804(8) .
Mo5 O12 1.806(7) .
O7 Mo2 2.304(7) 2_453
O12 Mo3 2.293(6) 2_453
